data_4331987
loop_
_publ_author_name
'Bharara, Mohan S.'
'Parkin, Sean'
'Atwood, David A.'

_publ_section_title
;
 Solution and Solid-State Study of Heteroleptic Hg(II)-Thiolates:&#x00A0;
 Crystal Structures of [Hg4I4(SCH2CH2NH2)4] and
 [Hg4I8(SCH2CH2NH3)2]n&#x00B7;nH2O
;
_journal_issue 5
_journal_name_full 'Inorganic Chemistry'
_journal_page_first 2112
_journal_page_last 2118
_journal_paper_doi 10.1021/ic051993a
_journal_volume 45
_journal_year 2006
_chemical_formula_sum 'C2 H7 Hg2 I4 N O S'
_chemical_formula_weight 1001.93
_chemical_name_systematic
; 
 ? 
;
_space_group_IT_number 29
_symmetry_cell_setting orthorhombic
_symmetry_space_group_name_Hall 'P 2c -2ac'
_symmetry_space_group_name_H-M 'P c a 21'
_atom_sites_solution_hydrogens geom
_atom_sites_solution_primary direct
_atom_sites_solution_secondary difmap
_audit_creation_method SHELXL-97
_cell_angle_alpha 90.00
_cell_angle_beta 90.00
_cell_angle_gamma 90.00
_cell_formula_units_Z 8
_cell_length_a 29.602(6)
_cell_length_b 7.2524(15)
_cell_length_c 13.346(3)
_cell_measurement_reflns_used 12860
_cell_measurement_temperature 90.0(2)
_cell_measurement_theta_max 27.48
_cell_measurement_theta_min 1.0
_cell_volume 2865.2(11)
_computing_cell_refinement 'DENZO-SMN (Nonius, 1998)'
_computing_data_collection 'Collect (Nonius, 1998)'
_computing_data_reduction 'DENZO-SMN (Nonius, 1998)'
_computing_molecular_graphics 'XP in SHELXTL (Sheldrick, 1994)'
_computing_publication_material
;
SHELXL-97 (Sheldrick, 1997) and local procedures
;
_computing_structure_refinement 'SHELXL-97 (Sheldrick, 1997)'
_computing_structure_solution 'SHELXS-97 (Sheldrick, 1990)'
_diffrn_ambient_temperature 293(2)
_diffrn_detector_area_resol_mean 18
_diffrn_measured_fraction_theta_full 1.000
_diffrn_measured_fraction_theta_max 1.000
_diffrn_measurement_device_type 'Nonius KappaCCD diffractometer'
_diffrn_measurement_method '\w scans at fixed \c=55\%'
_diffrn_radiation_monochromator graphite
_diffrn_radiation_source 'fine-focus sealed tube'
_diffrn_radiation_type MoK\a
_diffrn_radiation_wavelength 0.71073
_diffrn_reflns_av_R_equivalents 0.0000
_diffrn_reflns_av_sigmaI/netI 0.0461
_diffrn_reflns_limit_h_max 38
_diffrn_reflns_limit_h_min -38
_diffrn_reflns_limit_k_max 9
_diffrn_reflns_limit_k_min -9
_diffrn_reflns_limit_l_max 17
_diffrn_reflns_limit_l_min -17
_diffrn_reflns_number 6261
_diffrn_reflns_theta_full 27.46
_diffrn_reflns_theta_max 27.46
_diffrn_reflns_theta_min 1.38
_diffrn_standards_decay_% <1%
_exptl_absorpt_coefficient_mu 30.136
_exptl_absorpt_correction_T_max 0.4015
_exptl_absorpt_correction_T_min 0.2331
_exptl_absorpt_correction_type multi-scan
_exptl_absorpt_process_details 'SADABS (Sheldrick, 1996)'
_exptl_crystal_colour colorless
_exptl_crystal_density_diffrn 4.645
_exptl_crystal_density_meas ?
_exptl_crystal_density_method 'not measured'
_exptl_crystal_description blocks
_exptl_crystal_F_000 3376
_exptl_crystal_size_max 0.15
_exptl_crystal_size_mid 0.10
_exptl_crystal_size_min 0.10
_refine_diff_density_max 3.409
_refine_diff_density_min -2.991
_refine_diff_density_rms 0.437
_refine_ls_abs_structure_details 'Flack H D (1983), Acta Cryst. A39, 876-881'
_refine_ls_abs_structure_Flack 0.494(9)
_refine_ls_extinction_coef 0.00011(2)
_refine_ls_extinction_expression Fc^*^=kFc[1+0.001xFc^2^\l^3^/sin(2\q)]^-1/4^
_refine_ls_extinction_method SHELXL
_refine_ls_goodness_of_fit_ref 1.011
_refine_ls_hydrogen_treatment mixed
_refine_ls_matrix_type full
_refine_ls_number_parameters 197
_refine_ls_number_reflns 6261
_refine_ls_number_restraints 1
_refine_ls_restrained_S_all 1.011
_refine_ls_R_factor_all 0.0580
_refine_ls_R_factor_gt 0.0494
_refine_ls_shift/su_max 0.001
_refine_ls_shift/su_mean 0.000
_refine_ls_structure_factor_coef Fsqd
_refine_ls_weighting_details 'calc w=1/[\s^2^(Fo^2^)+(0.0563P)^2^+212.0728P] where P=(Fo^2^+2Fc^2^)/3'
_refine_ls_weighting_scheme calc
_refine_ls_wR_factor_gt 0.1170
_refine_ls_wR_factor_ref 0.1223
_reflns_number_gt 5636
_reflns_number_total 6261
_reflns_threshold_expression >2sigma(I)
_cod_data_source_file ic051993asup2.cif
_cod_data_source_block k05081a
_cod_depositor_comments
;
The following automatic conversions were performed:

'_symmetry_cell_setting' value 'Orthorhombic' changed to
'orthorhombic' according to
/home/saulius/struct/CIF-dictionaries/cif_core.dic dictionary named
'cif_core.dic' version 2.4.2 from 2011-04-26.

Automatic conversion script
Id: cif_fix_values 1891 2012-01-12 08:04:46Z andrius 

The following automatic conversions were performed:

'_exptl_crystal_density_meas' value 'not measured' was changed to '?'
- the value is perceived as not measured.

Automatic conversion script
Id: cif_fix_values 3008 2015-01-20 13:52:24Z robertas 
;
_cod_original_cell_volume 2865.2(10)
_cod_database_code 4331987

loop_
_symmetry_equiv_pos_as_xyz
'x, y, z'
'-x, -y, z+1/2'
'x+1/2, -y, z'
'-x+1/2, y, z+1/2'

loop_
_atom_site_label
_atom_site_type_symbol
_atom_site_fract_x
_atom_site_fract_y
_atom_site_fract_z
_atom_site_U_iso_or_equiv
_atom_site_adp_type
_atom_site_occupancy
_atom_site_symmetry_multiplicity
_atom_site_calc_flag
_atom_site_refinement_flags
Hg1 Hg 0.76197(3) -0.97832(12) 0.66608(7) 0.0170(2) Uani 1 1 d .
Hg2 Hg 0.76142(3) -0.56002(12) 0.46515(7) 0.01635(19) Uani 1 1 d .
Hg3 Hg 0.65840(2) -0.25415(12) 0.55732(8) 0.01564(17) Uani 1 1 d .
Hg4 Hg 0.52076(3) -0.29900(13) 0.57573(7) 0.0211(2) Uani 1 1 d .
I1 I 0.74658(5) -0.58023(18) 0.68659(10) 0.0123(3) Uani 1 1 d .
I2 I 0.74739(5) -0.95739(17) 0.44061(10) 0.0121(3) Uani 1 1 d .
I3 I 0.85140(5) -1.02076(18) 0.67612(11) 0.0142(3) Uani 1 1 d .
I4 I 0.85119(5) -0.51866(18) 0.45251(11) 0.0142(3) Uani 1 1 d .
I5 I 0.59237(5) -0.51323(18) 0.64711(11) 0.0144(3) Uani 1 1 d .
I6 I 0.58974(5) -0.01918(18) 0.48381(12) 0.0145(3) Uani 1 1 d .
I7 I 0.48153(5) -0.3856(2) 0.39905(12) 0.0162(3) Uani 1 1 d .
I8 I 0.48188(5) -0.10593(19) 0.72567(11) 0.0162(3) Uani 1 1 d .
S1 S 0.69094(19) -1.1290(7) 0.7158(4) 0.0121(10) Uani 1 1 d .
C1 C 0.6551(8) -0.929(3) 0.7361(16) 0.015(5) Uani 1 1 d .
H1A H 0.6715 -0.8368 0.7740 0.018 Uiso 1 1 calc R
H1B H 0.6468 -0.8757 0.6720 0.018 Uiso 1 1 calc R
C2 C 0.6118(8) -0.985(3) 0.7938(19) 0.019(5) Uani 1 1 d .
H2A H 0.5900 -0.8848 0.7909 0.022 Uiso 1 1 calc R
H2B H 0.5984 -1.0925 0.7629 0.022 Uiso 1 1 calc R
N1 N 0.6231(7) -1.025(3) 0.8994(17) 0.024(5) Uani 1 1 d .
H1C H 0.6424 -1.1190 0.9020 0.037 Uiso 1 1 calc R
H1D H 0.5980 -1.0546 0.9326 0.037 Uiso 1 1 calc R
H1E H 0.6356 -0.9261 0.9274 0.037 Uiso 1 1 calc R
S2 S 0.69156(18) -0.4074(7) 0.4090(4) 0.0106(10) Uani 1 1 d .
C3 C 0.6537(7) -0.605(3) 0.3937(16) 0.008(4) Uiso 1 1 d .
H3A H 0.6693 -0.7030 0.3580 0.010 Uiso 1 1 calc R
H3B H 0.6451 -0.6524 0.4590 0.010 Uiso 1 1 calc R
C4 C 0.6118(7) -0.550(3) 0.3362(15) 0.011(4) Uani 1 1 d .
H4A H 0.5896 -0.6484 0.3418 0.013 Uiso 1 1 calc R
H4B H 0.5990 -0.4409 0.3668 0.013 Uiso 1 1 calc R
N2 N 0.6202(7) -0.513(3) 0.2281(16) 0.021(4) Uani 1 1 d .
H2C H 0.6428 -0.4325 0.2221 0.032 Uiso 1 1 calc R
H2D H 0.5954 -0.4658 0.2004 0.032 Uiso 1 1 calc R
H2E H 0.6275 -0.6173 0.1972 0.032 Uiso 1 1 calc R
O1W O 0.5387(6) -1.150(2) 0.9760(13) 0.023(4) Uani 1 1 d .
O2W O 0.5419(6) -0.374(2) 0.1551(14) 0.027(4) Uani 1 1 d .

loop_
_atom_site_aniso_label
_atom_site_aniso_U_11
_atom_site_aniso_U_22
_atom_site_aniso_U_33
_atom_site_aniso_U_23
_atom_site_aniso_U_13
_atom_site_aniso_U_12
Hg1 0.0073(4) 0.0216(4) 0.0222(5) -0.0051(4) 0.0001(4) -0.0004(3)
Hg2 0.0081(4) 0.0219(4) 0.0191(5) -0.0046(3) -0.0003(3) 0.0004(3)
Hg3 0.0125(3) 0.0182(4) 0.0162(4) -0.0066(3) -0.0006(4) 0.0006(3)
Hg4 0.0155(4) 0.0298(5) 0.0179(4) -0.0054(4) -0.0019(3) 0.0034(3)
I1 0.0128(7) 0.0145(6) 0.0096(7) -0.0019(5) -0.0011(6) 0.0018(5)
I2 0.0134(7) 0.0129(6) 0.0100(7) -0.0014(5) 0.0004(5) -0.0019(5)
I3 0.0077(6) 0.0181(6) 0.0167(7) -0.0007(5) -0.0010(6) 0.0012(5)
I4 0.0079(6) 0.0178(6) 0.0169(7) -0.0008(5) 0.0003(6) -0.0013(5)
I5 0.0109(7) 0.0154(6) 0.0169(7) 0.0037(5) 0.0030(5) 0.0015(5)
I6 0.0112(7) 0.0148(6) 0.0174(8) 0.0044(5) -0.0015(5) -0.0005(5)
I7 0.0102(7) 0.0236(7) 0.0148(7) 0.0019(5) -0.0026(6) -0.0021(6)
I8 0.0130(7) 0.0169(6) 0.0186(7) -0.0004(5) 0.0030(6) 0.0022(5)
S1 0.013(3) 0.013(2) 0.010(2) 0.0026(18) -0.001(2) 0.003(2)
C1 0.011(11) 0.026(12) 0.007(10) -0.005(8) 0.009(8) -0.002(8)
C2 0.011(11) 0.028(12) 0.017(12) 0.007(9) 0.020(10) 0.002(9)
N1 0.011(10) 0.033(11) 0.029(12) -0.008(9) 0.021(9) -0.005(8)
S2 0.009(2) 0.012(2) 0.010(2) -0.0030(18) 0.0016(19) -0.0013(19)
C4 0.012(11) 0.019(10) 0.002(9) -0.008(7) 0.011(8) 0.001(8)
N2 0.017(10) 0.027(11) 0.021(11) 0.007(8) 0.011(9) 0.000(8)
O1W 0.020(9) 0.025(8) 0.024(9) -0.008(7) 0.004(8) 0.004(7)
O2W 0.015(8) 0.035(10) 0.030(11) 0.009(8) 0.006(8) -0.003(7)

loop_
_atom_type_symbol
_atom_type_description
_atom_type_scat_dispersion_real
_atom_type_scat_dispersion_imag
_atom_type_scat_source
C C 0.0033 0.0016 'International Tables Vol C Tables 4.2.6.8 and 6.1.1.4'
H H 0.0000 0.0000 'International Tables Vol C Tables 4.2.6.8 and 6.1.1.4'
N N 0.0061 0.0033 'International Tables Vol C Tables 4.2.6.8 and 6.1.1.4'
S S 0.1246 0.1234 'International Tables Vol C Tables 4.2.6.8 and 6.1.1.4'
I I -0.4742 1.8119 'International Tables Vol C Tables 4.2.6.8 and 6.1.1.4'
Hg Hg -2.3894 9.2266 'International Tables Vol C Tables 4.2.6.8 and 6.1.1.4'
O O 0.0106 0.0060 'International Tables Vol C Tables 4.2.6.8 and 6.1.1.4'

loop_
_geom_angle_atom_site_label_1
_geom_angle_atom_site_label_2
_geom_angle_atom_site_label_3
_geom_angle
_geom_angle_site_symmetry_1
_geom_angle_site_symmetry_3
S1 Hg1 I3 141.52(13) . .
S1 Hg1 I1 106.21(13) . .
I3 Hg1 I1 105.23(5) . .
S1 Hg1 I2 99.66(13) . .
I3 Hg1 I2 101.30(5) . .
I1 Hg1 I2 91.21(4) . .
S2 Hg2 I4 139.75(13) . .
S2 Hg2 I2 106.80(13) . .
I4 Hg2 I2 104.10(5) . .
S2 Hg2 I1 101.51(13) . .
I4 Hg2 I1 102.32(5) . .
I2 Hg2 I1 92.38(4) . .
S2 Hg3 S1 133.54(15) . 1_565
S2 Hg3 I6 106.16(13) . .
S1 Hg3 I6 110.64(13) 1_565 .
S2 Hg3 I5 107.49(13) . .
S1 Hg3 I5 98.18(13) 1_565 .
I6 Hg3 I5 92.77(4) . .
I8 Hg4 I7 125.73(5) . .
I8 Hg4 I5 111.03(6) . .
I7 Hg4 I5 119.60(6) . .
I8 Hg4 I6 103.44(5) . .
I7 Hg4 I6 95.11(5) . .
I5 Hg4 I6 89.96(4) . .
Hg1 I1 Hg2 86.17(4) . .
Hg2 I2 Hg1 85.32(4) . .
Hg4 I5 Hg3 90.57(5) . .
Hg3 I6 Hg4 86.69(5) . .
C1 S1 Hg1 100.7(7) . .
C1 S1 Hg3 101.0(8) . 1_545
Hg1 S1 Hg3 105.2(2) . 1_545
C2 C1 S1 110.5(16) . .
C2 C1 H1A 109.6 . .
S1 C1 H1A 109.6 . .
C2 C1 H1B 109.6 . .
S1 C1 H1B 109.6 . .
H1A C1 H1B 108.1 . .
N1 C2 C1 110(2) . .
N1 C2 H2A 109.7 . .
C1 C2 H2A 109.7 . .
N1 C2 H2B 109.7 . .
C1 C2 H2B 109.7 . .
H2A C2 H2B 108.2 . .
C2 N1 H1C 109.5 . .
C2 N1 H1D 109.5 . .
H1C N1 H1D 109.5 . .
C2 N1 H1E 109.5 . .
H1C N1 H1E 109.5 . .
H1D N1 H1E 109.5 . .
C3 S2 Hg2 101.3(7) . .
C3 S2 Hg3 101.4(7) . .
Hg2 S2 Hg3 106.9(2) . .
C4 C3 S2 110.5(14) . .
C4 C3 H3A 109.5 . .
S2 C3 H3A 109.5 . .
C4 C3 H3B 109.5 . .
S2 C3 H3B 109.5 . .
H3A C3 H3B 108.1 . .
N2 C4 C3 113.7(18) . .
N2 C4 H4A 108.8 . .
C3 C4 H4A 108.8 . .
N2 C4 H4B 108.8 . .
C3 C4 H4B 108.8 . .
H4A C4 H4B 107.7 . .
C4 N2 H2C 109.5 . .
C4 N2 H2D 109.5 . .
H2C N2 H2D 109.5 . .
C4 N2 H2E 109.5 . .
H2C N2 H2E 109.5 . .
H2D N2 H2E 109.5 . .

loop_
_geom_bond_atom_site_label_1
_geom_bond_atom_site_label_2
_geom_bond_distance
_geom_bond_site_symmetry_2
Hg1 S1 2.461(6) .
Hg1 I3 2.6687(17) .
Hg1 I1 2.9356(16) .
Hg1 I2 3.0437(18) .
Hg2 S2 2.463(5) .
Hg2 I4 2.6796(17) .
Hg2 I2 2.9300(16) .
Hg2 I1 2.9914(18) .
Hg3 S2 2.474(5) .
Hg3 S1 2.495(6) 1_565
Hg3 I6 2.8280(17) .
Hg3 I5 2.9642(17) .
Hg4 I8 2.7000(18) .
Hg4 I7 2.7025(18) .
Hg4 I5 2.7956(17) .
Hg4 I6 3.1292(17) .
S1 C1 1.82(2) .
S1 Hg3 2.495(6) 1_545
C1 C2 1.55(3) .
C1 H1A 0.9700 .
C1 H1B 0.9700 .
C2 N1 1.48(3) .
C2 H2A 0.9700 .
C2 H2B 0.9700 .
N1 H1C 0.8900 .
N1 H1D 0.8900 .
N1 H1E 0.8900 .
S2 C3 1.83(2) .
C3 C4 1.51(3) .
C3 H3A 0.9700 .
C3 H3B 0.9700 .
C4 N2 1.49(3) .
C4 H4A 0.9700 .
C4 H4B 0.9700 .
N2 H2C 0.8900 .
N2 H2D 0.8900 .
N2 H2E 0.8900 .

loop_
_geom_hbond_atom_site_label_D
_geom_hbond_atom_site_label_H
_geom_hbond_atom_site_label_A
_geom_hbond_distance_DH
_geom_hbond_distance_HA
_geom_hbond_distance_DA
_geom_hbond_angle_DHA
_geom_hbond_site_symmetry_A
N1 H1C I4 0.89 2.98 3.73(2) 142.5 4_645
N1 H1D O1W 0.89 1.97 2.85(3) 166.4 .
N1 H1E I4 0.89 3.00 3.82(2) 153.6 4_655
N2 H2C I3 0.89 3.05 3.73(2) 134.4 4_664
N2 H2D O2W 0.89 1.82 2.71(3) 174.5 .
N2 H2E I3 0.89 3.01 3.84(2) 157.4 4_654

loop_
_geom_torsion_atom_site_label_1
_geom_torsion_atom_site_label_2
_geom_torsion_atom_site_label_3
_geom_torsion_atom_site_label_4
_geom_torsion
_geom_torsion_site_symmetry_1
_geom_torsion_site_symmetry_4
S1 Hg1 I1 Hg2 -116.83(14) . .
I3 Hg1 I1 Hg2 85.66(5) . .
I2 Hg1 I1 Hg2 -16.40(4) . .
S2 Hg2 I1 Hg1 124.75(13) . .
I4 Hg2 I1 Hg1 -87.92(5) . .
I2 Hg2 I1 Hg1 17.07(4) . .
S2 Hg2 I2 Hg1 -119.24(14) . .
I4 Hg2 I2 Hg1 86.86(5) . .
I1 Hg2 I2 Hg1 -16.47(4) . .
S1 Hg1 I2 Hg2 123.44(13) . .
I3 Hg1 I2 Hg2 -89.02(5) . .
I1 Hg1 I2 Hg2 16.78(4) . .
I8 Hg4 I5 Hg3 -105.44(6) . .
I7 Hg4 I5 Hg3 94.82(6) . .
I6 Hg4 I5 Hg3 -1.04(5) . .
S2 Hg3 I5 Hg4 -106.75(14) . .
S1 Hg3 I5 Hg4 112.46(13) 1_565 .
I6 Hg3 I5 Hg4 1.15(6) . .
S2 Hg3 I6 Hg4 108.07(13) . .
S1 Hg3 I6 Hg4 -100.84(14) 1_565 .
I5 Hg3 I6 Hg4 -1.03(5) . .
I8 Hg4 I6 Hg3 112.74(5) . .
I7 Hg4 I6 Hg3 -118.64(5) . .
I5 Hg4 I6 Hg3 1.09(6) . .
I3 Hg1 S1 C1 148.1(7) . .
I1 Hg1 S1 C1 4.5(8) . .
I2 Hg1 S1 C1 -89.6(8) . .
I3 Hg1 S1 Hg3 -107.3(2) . 1_545
I1 Hg1 S1 Hg3 109.12(15) . 1_545
I2 Hg1 S1 Hg3 15.00(18) . 1_545
Hg1 S1 C1 C2 -165.6(15) . .
Hg3 S1 C1 C2 86.4(16) 1_545 .
S1 C1 C2 N1 72(2) . .
I4 Hg2 S2 C3 148.1(7) . .
I2 Hg2 S2 C3 9.5(7) . .
I1 Hg2 S2 C3 -86.6(7) . .
I4 Hg2 S2 Hg3 -106.1(2) . .
I2 Hg2 S2 Hg3 115.27(15) . .
I1 Hg2 S2 Hg3 19.20(19) . .
S1 Hg3 S2 C3 132.3(7) 1_565 .
I6 Hg3 S2 C3 -86.3(7) . .
I5 Hg3 S2 C3 12.0(7) . .
S1 Hg3 S2 Hg2 26.7(3) 1_565 .
I6 Hg3 S2 Hg2 168.07(13) . .
I5 Hg3 S2 Hg2 -93.65(17) . .
Hg2 S2 C3 C4 -166.6(12) . .
Hg3 S2 C3 C4 83.3(14) . .
S2 C3 C4 N2 71(2) . .
